data_7117123
loop_
_publ_author_name
'Santosh C. Gadekar'
'Baddigam Kiran Reddy'
'Venkataramanarao G. Anand'

_publ_section_title
;
 Metal assisted cyclodimerization of doubly N-confused dipyrrins into
 planar aza-heptalenes
;
_journal_name_full Chem.Commun.
_journal_page_first 8342
_journal_paper_doi 10.1039/C5cc01367D
_journal_volume 51
_journal_year 2015
_chemical_formula_moiety 'C30 H8 F10 N4'
_chemical_formula_sum 'C30 H8 F10 N4'
_chemical_formula_weight 614.40
_chemical_name_systematic 2N-Nornorrole
_space_group_IT_number 2
_symmetry_cell_setting triclinic
_symmetry_space_group_name_Hall '-P 1'
_symmetry_space_group_name_H-M 'P -1'
_atom_sites_solution_hydrogens geom
_atom_sites_solution_primary direct
_atom_sites_solution_secondary difmap
_audit_creation_method SHELXL-97
_audit_update_record
;
2014-09-16 deposited with the CCDC.
2015-04-07 downloaded from the CCDC.
;
_cell_angle_alpha 87.325(8)
_cell_angle_beta 86.010(8)
_cell_angle_gamma 71.490(8)
_cell_formula_units_Z 1
_cell_length_a 5.996(2)
_cell_length_b 7.348(3)
_cell_length_c 13.198(5)
_cell_measurement_temperature 100
_cell_volume 549.9(4)
_computing_cell_refinement 'Bruker SMART'
_computing_data_collection 'Bruker SMART'
_computing_data_reduction 'Bruker SMART'
_computing_molecular_graphics 'Bruker SHELXTL'
_computing_publication_material 'Bruker SHELXTL'
_computing_structure_refinement 'SHELXL-97 (Sheldrick, 2008)'
_computing_structure_solution 'SHELXS-97 (Sheldrick, 2008)'
_diffrn_ambient_temperature 100
_diffrn_measured_fraction_theta_full 0.981
_diffrn_measured_fraction_theta_max 0.981
_diffrn_radiation_monochromator graphite
_diffrn_radiation_source 'fine-focus sealed tube'
_diffrn_radiation_type MoK\a
_diffrn_radiation_wavelength 0.71073
_diffrn_reflns_av_R_equivalents 0.0300
_diffrn_reflns_av_sigmaI/netI 0.0348
_diffrn_reflns_limit_h_max 7
_diffrn_reflns_limit_h_min -3
_diffrn_reflns_limit_k_max 9
_diffrn_reflns_limit_k_min -9
_diffrn_reflns_limit_l_max 16
_diffrn_reflns_limit_l_min -17
_diffrn_reflns_number 8664
_diffrn_reflns_theta_full 27.67
_diffrn_reflns_theta_max 27.67
_diffrn_reflns_theta_min 1.55
_exptl_absorpt_coefficient_mu 0.172
_exptl_absorpt_correction_T_max 0.966
_exptl_absorpt_correction_T_min 0.958
_exptl_absorpt_correction_type multi-scan
_exptl_absorpt_process_details 'multi-scan absorption correction'
_exptl_crystal_colour Black
_exptl_crystal_density_diffrn 1.855
_exptl_crystal_density_method 'not measured'
_exptl_crystal_description cube
_exptl_crystal_F_000 306
_exptl_crystal_size_max 0.25
_exptl_crystal_size_mid 0.22
_exptl_crystal_size_min 0.20
_refine_diff_density_max 0.324
_refine_diff_density_min -0.292
_refine_diff_density_rms 0.067
_refine_ls_extinction_method none
_refine_ls_goodness_of_fit_ref 1.043
_refine_ls_hydrogen_treatment constr
_refine_ls_matrix_type full
_refine_ls_number_parameters 199
_refine_ls_number_reflns 2571
_refine_ls_number_restraints 0
_refine_ls_restrained_S_all 1.043
_refine_ls_R_factor_all 0.0576
_refine_ls_R_factor_gt 0.0385
_refine_ls_shift/su_max 0.000
_refine_ls_shift/su_mean 0.000
_refine_ls_structure_factor_coef Fsqd
_refine_ls_weighting_details 'calc w=1/[\s^2^(Fo^2^)+(0.0578P)^2^+0.2771P] where P=(Fo^2^+2Fc^2^)/3'
_refine_ls_weighting_scheme calc
_refine_ls_wR_factor_gt 0.1017
_refine_ls_wR_factor_ref 0.1124
_reflns_number_gt 1930
_reflns_number_total 2526
_reflns_threshold_expression >2sigma(I)
_cod_data_source_file c5cc01367d2.cif
_cod_data_source_block 614p
_cod_original_sg_symbol_H-M P-1
_cod_database_code 7117123

loop_
_symmetry_equiv_pos_as_xyz
'x, y, z'
'-x, -y, -z'

loop_
_atom_site_label
_atom_site_type_symbol
_atom_site_fract_x
_atom_site_fract_y
_atom_site_fract_z
_atom_site_U_iso_or_equiv
_atom_site_adp_type
_atom_site_occupancy
_atom_site_symmetry_multiplicity
_atom_site_calc_flag
_atom_site_refinement_flags
_atom_site_disorder_assembly
_atom_site_disorder_group
F1 F 0.25793(19) 0.68202(16) -0.10205(7) 0.0215(3) Uani 1 1 d . . .
F2 F 0.19120(19) 0.46387(15) 0.23431(7) 0.0188(3) Uani 1 1 d . . .
F3 F 0.26334(19) 1.07945(15) 0.16515(8) 0.0198(3) Uani 1 1 d . . .
F4 F 0.28335(19) 1.01918(15) -0.03651(7) 0.0193(3) Uani 1 1 d . . .
F5 F 0.21811(19) 0.40341(15) 0.03387(8) 0.0198(3) Uani 1 1 d . . .
N1 N 0.3037(3) 0.8710(2) 0.54465(11) 0.0133(3) Uani 1 1 d . . .
N2 N 0.6716(3) 0.6599(2) 0.49466(11) 0.0157(3) Uani 1 1 d . . .
C1 C 0.2469(3) 0.7122(3) -0.00232(13) 0.0158(4) Uani 1 1 d . . .
C2 C 0.2605(3) 0.8827(3) 0.03122(13) 0.0150(4) Uani 1 1 d . . .
C3 C 0.2490(3) 0.9124(2) 0.13426(13) 0.0143(4) Uani 1 1 d . . .
C4 C 0.2231(3) 0.7749(3) 0.20623(12) 0.0136(4) Uani 1 1 d . . .
C5 C 0.2117(3) 0.8140(2) 0.31708(12) 0.0127(3) Uani 1 1 d . . .
C6 C -0.0046(3) 0.9404(2) 0.35692(13) 0.0138(4) Uani 1 1 d . . .
C7 C 0.0674(3) 0.9853(2) 0.54324(12) 0.0125(3) Uani 1 1 d . . .
C8 C 0.2118(3) 0.6040(3) 0.16963(13) 0.0146(4) Uani 1 1 d . . .
C9 C 0.2243(3) 0.5713(2) 0.06679(13) 0.0153(4) Uani 1 1 d . . .
C10 C -0.2086(3) 1.0127(3) 0.29989(13) 0.0156(4) Uani 1 1 d . . .
H10 H -0.2187 0.9871 0.2323 0.019 Uiso 1 1 calc R . .
C11 C 0.3857(3) 0.8749(3) 0.63974(13) 0.0159(4) Uani 1 1 d . . .
H11 H 0.5376 0.8107 0.6590 0.019 Uiso 1 1 calc R . .
C12 C 0.4118(3) 0.7288(3) 0.36718(13) 0.0143(4) Uani 1 1 d . . .
C13 C 0.4570(3) 0.7560(2) 0.47119(13) 0.0134(4) Uani 1 1 d . . .
C14 C 0.7790(3) 0.5619(3) 0.40633(13) 0.0157(4) Uani 1 1 d . . .
H14 H 0.9337 0.4806 0.4016 0.019 Uiso 1 1 calc R . .
C15 C 0.6332(3) 0.5985(3) 0.32875(13) 0.0160(4) Uani 1 1 d . . .
H15 H 0.6686 0.5495 0.2638 0.019 Uiso 1 1 calc R . .

loop_
_atom_site_aniso_label
_atom_site_aniso_U_11
_atom_site_aniso_U_22
_atom_site_aniso_U_33
_atom_site_aniso_U_23
_atom_site_aniso_U_13
_atom_site_aniso_U_12
F1 0.0300(7) 0.0261(6) 0.0072(5) -0.0038(4) -0.0018(4) -0.0068(5)
F2 0.0285(6) 0.0165(5) 0.0121(5) 0.0014(4) -0.0008(4) -0.0086(4)
F3 0.0316(7) 0.0164(6) 0.0138(5) -0.0029(4) -0.0003(4) -0.0108(5)
F4 0.0263(6) 0.0223(6) 0.0101(5) 0.0040(4) -0.0017(4) -0.0093(5)
F5 0.0277(6) 0.0163(5) 0.0163(5) -0.0055(4) -0.0024(4) -0.0073(4)
N1 0.0159(8) 0.0161(7) 0.0079(7) -0.0012(6) -0.0020(5) -0.0048(6)
N2 0.0161(8) 0.0178(8) 0.0121(7) -0.0013(6) -0.0003(5) -0.0036(6)
C1 0.0160(9) 0.0228(10) 0.0072(8) -0.0042(7) -0.0003(6) -0.0035(7)
C2 0.0162(9) 0.0185(9) 0.0100(8) 0.0032(7) -0.0006(6) -0.0056(7)
C3 0.0171(9) 0.0146(9) 0.0118(9) -0.0024(7) -0.0012(6) -0.0055(7)
C4 0.0143(9) 0.0172(9) 0.0084(8) -0.0011(7) -0.0009(6) -0.0034(7)
C5 0.0197(9) 0.0126(8) 0.0078(8) -0.0004(6) -0.0004(6) -0.0079(7)
C6 0.0200(9) 0.0142(8) 0.0081(8) 0.0003(6) -0.0014(6) -0.0066(7)
C7 0.0149(9) 0.0118(8) 0.0104(8) 0.0009(6) -0.0010(6) -0.0038(6)
C8 0.0157(9) 0.0169(9) 0.0106(8) 0.0014(7) -0.0002(6) -0.0047(7)
C9 0.0177(9) 0.0136(9) 0.0145(9) -0.0042(7) -0.0018(7) -0.0043(7)
C10 0.0207(10) 0.0174(9) 0.0088(8) -0.0005(7) -0.0027(6) -0.0057(7)
C11 0.0190(9) 0.0190(9) 0.0095(8) 0.0007(7) -0.0047(7) -0.0052(7)
C12 0.0176(9) 0.0152(9) 0.0103(8) -0.0015(7) 0.0004(6) -0.0057(7)
C13 0.0169(9) 0.0148(9) 0.0092(8) -0.0007(7) -0.0002(6) -0.0059(7)
C14 0.0161(9) 0.0155(9) 0.0144(9) -0.0016(7) 0.0007(6) -0.0035(7)
C15 0.0197(10) 0.0162(9) 0.0114(8) -0.0021(7) 0.0003(6) -0.0046(7)

loop_
_atom_type_symbol
_atom_type_description
_atom_type_scat_dispersion_real
_atom_type_scat_dispersion_imag
_atom_type_scat_source
C C 0.0033 0.0016 'International Tables Vol C Tables 4.2.6.8 and 6.1.1.4'
H H 0.0000 0.0000 'International Tables Vol C Tables 4.2.6.8 and 6.1.1.4'
N N 0.0061 0.0033 'International Tables Vol C Tables 4.2.6.8 and 6.1.1.4'
F F 0.0171 0.0103 'International Tables Vol C Tables 4.2.6.8 and 6.1.1.4'

loop_
_geom_angle_atom_site_label_1
_geom_angle_atom_site_label_2
_geom_angle_atom_site_label_3
_geom_angle
_geom_angle_site_symmetry_1
_geom_angle_site_symmetry_3
C11 N1 C13 118.22(15) . .
C11 N1 C7 109.69(14) . .
C13 N1 C7 132.05(15) . .
C13 N2 C14 104.99(15) . .
F1 C1 C2 120.01(16) . .
F1 C1 C9 119.91(16) . .
C2 C1 C9 120.08(16) . .
F4 C2 C1 119.79(15) . .
F4 C2 C3 120.66(16) . .
C1 C2 C3 119.55(16) . .
F3 C3 C2 118.50(15) . .
F3 C3 C4 119.46(15) . .
C2 C3 C4 122.04(16) . .
C8 C4 C3 116.82(15) . .
C8 C4 C5 123.21(15) . .
C3 C4 C5 119.97(15) . .
C12 C5 C6 127.63(16) . .
C12 C5 C4 116.56(15) . .
C6 C5 C4 115.78(15) . .
C5 C6 C10 123.38(16) . .
C5 C6 C7 129.56(16) . 2_576
C10 C6 C7 107.03(15) . 2_576
N1 C7 C7 123.89(19) . 2_576
N1 C7 C6 105.75(14) . 2_576
C7 C7 C6 130.4(2) 2_576 2_576
F2 C8 C9 117.86(16) . .
F2 C8 C4 120.18(15) . .
C9 C8 C4 121.96(16) . .
F5 C9 C1 119.89(15) . .
F5 C9 C8 120.55(16) . .
C1 C9 C8 119.55(16) . .
C11 C10 C6 108.69(15) 2_576 .
C11 C10 H10 125.7 2_576 .
C6 C10 H10 125.7 . .
C10 C11 N1 108.84(16) 2_576 .
C10 C11 H11 125.6 2_576 .
N1 C11 H11 125.6 . .
C5 C12 C15 128.74(16) . .
C5 C12 C13 128.10(16) . .
C15 C12 C13 103.09(15) . .
N2 C13 N1 118.79(16) . .
N2 C13 C12 112.96(15) . .
N1 C13 C12 128.25(16) . .
C15 C14 N2 112.79(16) . .
C15 C14 H14 123.6 . .
N2 C14 H14 123.6 . .
C14 C15 C12 106.17(16) . .
C14 C15 H15 126.9 . .
C12 C15 H15 126.9 . .

loop_
_geom_bond_atom_site_label_1
_geom_bond_atom_site_label_2
_geom_bond_distance
_geom_bond_site_symmetry_2
F1 C1 1.339(2) .
F2 C8 1.337(2) .
F3 C3 1.341(2) .
F4 C2 1.345(2) .
F5 C9 1.339(2) .
N1 C11 1.384(2) .
N1 C13 1.399(2) .
N1 C7 1.400(2) .
N2 C13 1.307(2) .
N2 C14 1.404(2) .
C1 C2 1.376(3) .
C1 C9 1.380(3) .
C2 C3 1.381(2) .
C3 C4 1.392(2) .
C4 C8 1.389(3) .
C4 C5 1.497(2) .
C5 C12 1.365(3) .
C5 C6 1.417(2) .
C6 C10 1.422(2) .
C6 C7 1.430(2) 2_576
C7 C7 1.413(3) 2_576
C7 C6 1.430(2) 2_576
C8 C9 1.382(2) .
C10 C11 1.353(2) 2_576
C10 H10 0.9300 .
C11 C10 1.353(2) 2_576
C11 H11 0.9300 .
C12 C15 1.442(2) .
C12 C13 1.452(2) .
C14 C15 1.355(3) .
C14 H14 0.9300 .
C15 H15 0.9300 .
